data_7247971
loop_
_publ_author_name
'Oliveira, Willian X. C.'
'Pinheiro, Carlos B.'
'Journaux, Yves'
'Julve, Miguel'
'Pereira, Cynthia L. M.'

_publ_section_title
;
 Effects on the magnetic interaction caused by molecular recognition in
 complexes of 1,2-azole-based oxamate and [Cu(bpca)]+ units
;
_journal_issue 5
_journal_name_full CrystEngComm
_journal_page_first 647
_journal_page_last 665
_journal_paper_doi 10.1039/D3CE01180A
_journal_volume 26
_journal_year 2024
_chemical_formula_sum 'C47 H35 Cu2 N12 O14.48'
_chemical_formula_weight 1126.57
_space_group_crystal_system monoclinic
_space_group_IT_number 13
_space_group_name_Hall '-P 2yc'
_space_group_name_H-M_alt 'P 1 2/c 1'
_atom_sites_solution_hydrogens geom
_audit_creation_method SHELXL-2014/7
_audit_update_record
;
2021-01-08 deposited with the CCDC.	2024-01-02 downloaded from the CCDC.
;
_cell_angle_alpha 90
_cell_angle_beta 96.508(5)
_cell_angle_gamma 90
_cell_formula_units_Z 4
_cell_length_a 14.3344(8)
_cell_length_b 9.9511(4)
_cell_length_c 34.0401(15)
_cell_measurement_reflns_used 7762
_cell_measurement_temperature 120(2)
_cell_measurement_theta_max 25.0570
_cell_measurement_theta_min 2.2660
_cell_volume 4824.3(4)
_computing_cell_refinement 'CysAlisPro 171.37.34b'
_computing_data_collection 'Collect (Bruker AXS BV, 1997-2004)'
_computing_data_reduction 'CysAlisPro 171.37.34b'
_computing_structure_refinement 'SHELXL-2014/7 (Sheldrick, 2014)'
_computing_structure_solution 'SuperFlip (Palatinus & Chapius, 2007)'
_diffrn_ambient_temperature 120(2)
_diffrn_measured_fraction_theta_full 0.999
_diffrn_measured_fraction_theta_max 0.998
_diffrn_measurement_device_type 'Saxi-CrysAlisPro- goniometer imported S'
_diffrn_measurement_method '\w and \p scans'
_diffrn_radiation_type MoK\a
_diffrn_radiation_wavelength 0.71073
_diffrn_reflns_av_R_equivalents 0.0743
_diffrn_reflns_av_unetI/netI 0.0560
_diffrn_reflns_Laue_measured_fraction_full 0.999
_diffrn_reflns_Laue_measured_fraction_max 0.998
_diffrn_reflns_limit_h_max 17
_diffrn_reflns_limit_h_min -14
_diffrn_reflns_limit_k_max 12
_diffrn_reflns_limit_k_min -12
_diffrn_reflns_limit_l_max 42
_diffrn_reflns_limit_l_min -42
_diffrn_reflns_number 59283
_diffrn_reflns_point_group_measured_fraction_full 0.999
_diffrn_reflns_point_group_measured_fraction_max 0.998
_diffrn_reflns_theta_full 25.242
_diffrn_reflns_theta_max 26.370
_diffrn_reflns_theta_min 2.409
_diffrn_source 'Enhance (Mo) X-ray Source'
_exptl_absorpt_coefficient_mu 0.964
_exptl_absorpt_correction_T_max 1.00000
_exptl_absorpt_correction_T_min 0.74166
_exptl_absorpt_correction_type multi-scan
_exptl_absorpt_process_details
;
'Wed Jul 08 11:48:02 2015'
;
_exptl_crystal_colour 'Dark Blue'
_exptl_crystal_density_diffrn 1.551
_exptl_crystal_description ' Platlet'
_exptl_crystal_F_000 2299
_exptl_crystal_size_max 0.400
_exptl_crystal_size_mid 0.200
_exptl_crystal_size_min 0.060
_refine_diff_density_max 1.297
_refine_diff_density_min -0.612
_refine_diff_density_rms 0.129
_refine_ls_extinction_coef 0.0015(2)
_refine_ls_extinction_expression Fc^*^=kFc[1+0.001xFc^2^\l^3^/sin(2\q)]^-1/4^
_refine_ls_extinction_method 'SHELXL-2014/7 (Sheldrick 2014'
_refine_ls_goodness_of_fit_ref 1.088
_refine_ls_hydrogen_treatment constr
_refine_ls_matrix_type full
_refine_ls_number_parameters 683
_refine_ls_number_reflns 9859
_refine_ls_number_restraints 1
_refine_ls_restrained_S_all 1.088
_refine_ls_R_factor_all 0.0845
_refine_ls_R_factor_gt 0.0692
_refine_ls_shift/su_max 0.001
_refine_ls_shift/su_mean 0.000
_refine_ls_structure_factor_coef Fsqd
_refine_ls_weighting_details 'w=1/[\s^2^(Fo^2^)+(0.0660P)^2^+17.2387P] where P=(Fo^2^+2Fc^2^)/3'
_refine_ls_weighting_scheme calc
_refine_ls_wR_factor_gt 0.1647
_refine_ls_wR_factor_ref 0.1750
_reflns_Friedel_coverage 0.000
_reflns_number_gt 8094
_reflns_number_total 9859
_reflns_threshold_expression 'I > 2\s(I)'
_cod_data_source_file d3ce01180a2.cif
_cod_data_source_block 3
_cod_depositor_comments 'Adding full bibliography for 7247968--7247972.cif.'
_cod_original_sg_symbol_H-M 'P 2/c'
_cod_database_code 7247971
_shelx_shelxl_version_number 2014/7
_shelx_space_group_comment
;
The symmetry employed for this shelxl refinement is uniquely defined
by the following loop, which should always be used as a source of
symmetry information in preference to the above space-group names.
They are only intended as comments.
;
_shelx_estimated_absorpt_t_min 0.699
_shelx_estimated_absorpt_t_max 0.944

loop_
_space_group_symop_operation_xyz
'x, y, z'
'-x, y, -z+1/2'
'-x, -y, -z'
'x, -y, z-1/2'

loop_
_atom_site_label
_atom_site_type_symbol
_atom_site_fract_x
_atom_site_fract_y
_atom_site_fract_z
_atom_site_U_iso_or_equiv
_atom_site_adp_type
_atom_site_occupancy
_atom_site_site_symmetry_order
_atom_site_calc_flag
_atom_site_refinement_flags_posn
_atom_site_refinement_flags_adp
_atom_site_refinement_flags_occupancy
_atom_site_disorder_assembly
_atom_site_disorder_group
C1 C 0.3812(3) 0.6025(5) 0.20210(13) 0.0267(10) Uani 1 1 d . . . . .
C2 C 0.4467(3) 0.5637(4) 0.17083(12) 0.0185(8) Uani 1 1 d . . . . .
C3 C 0.5994(3) 0.4547(4) 0.16509(11) 0.0181(8) Uani 1 1 d . . . . .
C4 C 0.5885(3) 0.4290(4) 0.12461(12) 0.0193(8) Uani 1 1 d . . . . .
H23 H 0.5305 0.4477 0.1092 0.023 Uiso 1 1 calc R U . . .
C5 C -0.3376(3) 1.3761(4) 0.10711(11) 0.0191(8) Uani 1 1 d . . . . .
H11 H -0.3458 1.3578 0.0795 0.023 Uiso 1 1 calc R U . . .
C6 C -0.2506(3) 1.3485(4) 0.12875(11) 0.0168(8) Uani 1 1 d . . . . .
C7 C -0.2406(3) 1.3784(5) 0.16882(12) 0.0245(9) Uani 1 1 d . . . . .
H18 H -0.1819 1.3623 0.1841 0.029 Uiso 1 1 calc R U . . .
C8 C 0.6862(3) 0.4309(5) 0.18703(12) 0.0253(9) Uani 1 1 d . . . . .
H28 H 0.6949 0.4509 0.2145 0.030 Uiso 1 1 calc R U . . .
C9 C -0.1732(3) 1.2638(4) 0.06939(11) 0.0180(8) Uani 1 1 d . . . . .
H29 H -0.2196 1.2913 0.0488 0.022 Uiso 1 1 calc R U . . .
C10 C -0.1748(3) 1.2867(4) 0.10943(11) 0.0174(8) Uani 1 1 d . . . . .
C11 C -0.0905(3) 1.2275(4) 0.12674(12) 0.0209(9) Uani 1 1 d . . . . .
H17 H -0.0706 1.2269 0.1543 0.025 Uiso 1 1 calc R U . . .
C12 C 0.1476(3) 0.9719(5) 0.17995(13) 0.0290(10) Uani 1 1 d . . . . .
C13 C 0.1693(5) 0.9962(6) 0.22481(15) 0.0543(18) Uani 1 1 d . . . . .
C14 C 0.2557(3) 0.9004(4) 0.28504(12) 0.0255(9) Uani 1 1 d . . . . .
C15 C 0.3172(3) 0.7998(5) 0.29935(13) 0.0273(10) Uani 1 1 d . . . . .
H31 H 0.3374 0.7348 0.2817 0.033 Uiso 1 1 calc R U . . .
C16 C 0.3492(3) 0.7934(5) 0.33931(13) 0.0273(10) Uani 1 1 d . . . . .
H24 H 0.3914 0.7238 0.3486 0.033 Uiso 1 1 calc R U . . .
C17 C 0.3208(3) 0.8869(4) 0.36615(12) 0.0245(9) Uani 1 1 d . . . . .
C18 C 0.2585(4) 0.9859(5) 0.35092(14) 0.0329(11) Uani 1 1 d . . . . .
H38 H 0.2373 1.0499 0.3686 0.039 Uiso 1 1 calc R U . . .
C19 C 0.2260(4) 0.9953(5) 0.31126(14) 0.0332(11) Uani 1 1 d . . . . .
H45 H 0.1840 1.0651 0.3019 0.040 Uiso 1 1 calc R U . . .
C20 C 0.3411(4) 0.9801(5) 0.43659(13) 0.0348(11) Uani 1 1 d . . . . .
H32 H 0.3084 1.0626 0.4318 0.042 Uiso 1 1 calc R U . . .
C21 C 0.3535(3) 0.8818(5) 0.40863(13) 0.0268(10) Uani 1 1 d . . . . .
C22 C 0.4050(4) 0.7825(5) 0.43072(13) 0.0328(11) Uani 1 1 d . . . . .
H54 H 0.4248 0.7009 0.4198 0.039 Uiso 1 1 calc R U . . .
C23 C 0.4415(4) 0.9449(5) 0.18779(15) 0.0372(12) Uani 1 1 d . . . . .
H52 H 0.4243 0.8978 0.2101 0.045 Uiso 1 1 calc R U . . .
C24 C 0.5065(5) 1.0472(6) 0.19369(19) 0.0507(15) Uani 1 1 d . . . . .
H57 H 0.5343 1.0689 0.2196 0.061 Uiso 1 1 calc R U . . .
C25 C 0.5300(4) 1.1168(5) 0.16174(19) 0.0498(15) Uani 1 1 d . . . . .
H101 H 0.5749 1.1873 0.1653 0.060 Uiso 1 1 calc R U . . .
C26 C 0.4886(4) 1.0848(5) 0.12419(18) 0.0430(13) Uani 1 1 d . . . . .
H55 H 0.5028 1.1343 0.1017 0.052 Uiso 1 1 calc R U . . .
C27 C 0.4252(3) 0.9775(5) 0.12023(14) 0.0314(11) Uani 1 1 d . . . . .
C28 C 0.3801(3) 0.9311(5) 0.08074(14) 0.0340(11) Uani 1 1 d . . . . .
C29 C 0.2756(4) 0.7552(6) 0.05384(14) 0.0394(13) Uani 1 1 d . . . . .
C30 C 0.2106(4) 0.6543(6) 0.06775(15) 0.0426(15) Uani 1 1 d . . . . .
C31 C 0.1531(4) 0.5735(6) 0.0422(2) 0.0505(16) Uani 1 1 d . . . . .
H40 H 0.1560 0.5778 0.0145 0.061 Uiso 1 1 calc R U . . .
C32 C 0.0932(5) 0.4890(7) 0.0571(2) 0.0585(18) Uani 1 1 d . . . . .
H41 H 0.0541 0.4330 0.0396 0.070 Uiso 1 1 calc R U . . .
C33 C 0.0868(4) 0.4814(6) 0.0966(3) 0.063(2) Uani 1 1 d . . . . .
H56 H 0.0419 0.4245 0.1066 0.076 Uiso 1 1 calc R U . . .
C34 C 0.1498(4) 0.5618(5) 0.1229(2) 0.0448(14) Uani 1 1 d . . . . .
H49 H 0.1490 0.5550 0.1507 0.054 Uiso 1 1 calc R U . . .
C35 C 0.2287(4) 1.2224(5) 0.11481(17) 0.0387(12) Uani 1 1 d . . . . .
H51 H 0.2195 1.2283 0.1420 0.046 Uiso 1 1 calc R U . . .
C36 C 0.2948(4) 1.3038(6) 0.1003(2) 0.0507(16) Uani 1 1 d . . . . .
H10A H 0.3315 1.3634 0.1176 0.061 Uiso 1 1 calc R U . . .
C37 C 0.3077(4) 1.2989(5) 0.0609(2) 0.0479(15) Uani 1 1 d . . . . .
H34 H 0.3527 1.3550 0.0506 0.057 Uiso 1 1 calc R U . . .
C38 C 0.2535(3) 1.2100(5) 0.03648(18) 0.0373(12) Uani 1 1 d . . . . .
H25 H 0.2595 1.2056 0.0090 0.045 Uiso 1 1 calc R U . . .
C39 C 0.1907(3) 1.1285(4) 0.05305(14) 0.0263(10) Uani 1 1 d . . . . .
C40 C 0.1343(3) 1.0221(4) 0.02894(13) 0.0224(9) Uani 1 1 d . . . . .
C41 C 0.0196(3) 0.8512(4) 0.03831(12) 0.0232(9) Uani 1 1 d . . . . .
C42 C -0.0355(3) 0.7998(4) 0.07019(14) 0.0269(10) Uani 1 1 d . . . . .
C43 C -0.1015(4) 0.6983(5) 0.06320(17) 0.0361(11) Uani 1 1 d . . . . .
H26 H -0.1152 0.6606 0.0375 0.043 Uiso 1 1 calc R U . . .
C44 C -0.1466(4) 0.6533(5) 0.0942(2) 0.0494(15) Uani 1 1 d . . . . .
H47 H -0.1927 0.5845 0.0902 0.059 Uiso 1 1 calc R U . . .
C45 C -0.1242(4) 0.7093(6) 0.13118(19) 0.0501(15) Uani 1 1 d . . . . .
H53 H -0.1533 0.6773 0.1531 0.060 Uiso 1 1 calc R U . . .
C46 C -0.0593(4) 0.8118(6) 0.13615(16) 0.0428(13) Uani 1 1 d . . . . .
H58 H -0.0451 0.8509 0.1616 0.051 Uiso 1 1 calc R U . . .
N1 N 0.5256(2) 0.5021(3) 0.18582(10) 0.0205(7) Uani 1 1 d . . . . .
H3 H 0.5325 0.4895 0.2116 0.025 Uiso 1 1 calc R U . . .
N2 N -0.0425(3) 1.1728(4) 0.09968(10) 0.0235(8) Uani 1 1 d . . . . .
N3 N -0.0946(3) 1.1961(4) 0.06494(10) 0.0236(8) Uani 1 1 d . . . . .
H6 H -0.0788 1.1698 0.0419 0.028 Uiso 1 1 calc R U . . .
N4 N 0.2247(3) 0.9042(4) 0.24384(10) 0.0277(8) Uani 1 1 d . . . . .
H10 H 0.2442 0.8388 0.2294 0.033 Uiso 1 1 calc R U . . .
N5 N 0.4230(3) 0.8151(4) 0.46870(12) 0.0379(10) Uani 1 1 d D . . . .
N6 N 0.3834(3) 0.9377(4) 0.47121(11) 0.0360(10) Uani 1 1 d . . . . .
H6A H 0.3853 0.9842 0.4933 0.043 Uiso 1 1 calc R U . . .
N7 N 0.4016(3) 0.9093(4) 0.15171(11) 0.0276(8) Uani 1 1 d . . . . .
N8 N 0.3178(3) 0.8274(4) 0.08426(11) 0.0308(9) Uani 1 1 d . . . . .
N9 N 0.2086(3) 0.6447(4) 0.10824(13) 0.0329(9) Uani 1 1 d . . . . .
N10 N 0.1772(3) 1.1350(4) 0.09152(11) 0.0284(9) Uani 1 1 d . . . . .
N11 N 0.0748(2) 0.9572(3) 0.05130(10) 0.0209(7) Uani 1 1 d . . . . .
N12 N -0.0161(3) 0.8577(4) 0.10617(11) 0.0287(9) Uani 1 1 d . . . . .
O1 O 0.3154(2) 0.6835(3) 0.19069(9) 0.0259(7) Uani 1 1 d . . . . .
O2 O 0.3962(3) 0.5539(5) 0.23527(11) 0.0630(14) Uani 1 1 d . . . . .
O3 O 0.4240(2) 0.5908(3) 0.13567(8) 0.0243(7) Uani 1 1 d . . . . .
O4 O 0.1867(3) 0.8809(4) 0.16489(9) 0.0395(9) Uani 1 1 d . . . . .
O5 O 0.0895(3) 1.0536(4) 0.16247(10) 0.0464(10) Uani 1 1 d . . . . .
O6A O 0.1585(6) 1.1151(8) 0.2383(2) 0.057(3) Uiso 0.593(13) 1 d . . P A 1
O6B O 0.1063(7) 1.0597(9) 0.2424(3) 0.039(3) Uiso 0.407(13) 1 d . . P A 2
O7 O 0.3997(3) 0.9887(5) 0.05096(11) 0.0527(11) Uani 1 1 d . . . . .
O8 O 0.2845(3) 0.7666(5) 0.01845(10) 0.0621(13) Uani 1 1 d . . . . .
O9 O 0.1459(2) 1.0027(3) -0.00554(9) 0.0296(7) Uani 1 1 d . . . . .
O10 O 0.0133(2) 0.7952(3) 0.00603(9) 0.0276(7) Uani 1 1 d . . . . .
O12 O 0.3326(11) 1.2476(16) 0.2250(5) 0.116(7) Uiso 0.49(2) 1 d . . P . .
O13 O 0.2724(9) 1.3512(12) 0.1994(4) 0.080(5) Uiso 0.469(17) 1 d . . P . .
O14 O -0.0106(7) 1.2652(10) 0.2217(3) 0.065(4) Uiso 0.512(16) 1 d . . P . .
O15 O 0.1346(10) 1.4560(15) 0.2302(4) 0.132(7) Uiso 0.61(2) 1 d . . P . .
O16 O 0.0866(12) 1.3441(18) 0.1984(5) 0.150(9) Uiso 0.54(2) 1 d . . P . .
O17 O 0.0913(18) 1.592(3) 0.2432(7) 0.243(12) Uiso 0.593(13) 1 d . . P . .
O18 O 0.0000 1.728(5) 0.2500 0.27(2) Uiso 0.5 2 d S . P . .
Cu1 Cu 0.30679(4) 0.76216(5) 0.13720(2) 0.02077(16) Uani 1 1 d . . . . .
Cu2 Cu 0.07123(4) 1.01723(5) 0.10543(2) 0.02434(16) Uani 1 1 d . . . . .
C47B C 0.5417(5) 0.5455(7) 0.50529(19) 0.0566(16) Uani 1 1 d . . . . .
H47A H 0.5932 0.4932 0.5199 0.068 Uiso 1 1 calc R U . . .
H47B H 0.5642 0.5798 0.4807 0.068 Uiso 1 1 calc R U . . .
O11 O 0.5186(3) 0.6562(5) 0.52898(12) 0.0616(12) Uani 1 1 d . . . . .
H11A H 0.5179 0.7273 0.5156 0.092 Uiso 1 1 calc DR U . . .

loop_
_atom_site_aniso_label
_atom_site_aniso_U_11
_atom_site_aniso_U_22
_atom_site_aniso_U_33
_atom_site_aniso_U_23
_atom_site_aniso_U_13
_atom_site_aniso_U_12
C1 0.024(2) 0.033(2) 0.025(2) 0.0074(18) 0.0115(18) 0.0090(19)
C2 0.019(2) 0.0171(18) 0.021(2) 0.0029(15) 0.0061(16) 0.0020(15)
C3 0.016(2) 0.0199(19) 0.0187(19) -0.0008(15) 0.0039(15) 0.0020(15)
C4 0.016(2) 0.023(2) 0.0175(19) 0.0011(16) -0.0012(15) 0.0011(16)
C5 0.023(2) 0.022(2) 0.0126(18) -0.0030(15) 0.0026(16) -0.0001(16)
C6 0.019(2) 0.0152(18) 0.0170(18) -0.0003(15) 0.0036(15) 0.0035(15)
C7 0.021(2) 0.033(2) 0.018(2) -0.0030(17) -0.0009(17) 0.0092(18)
C8 0.022(2) 0.037(2) 0.0165(19) -0.0053(18) 0.0003(17) 0.0062(19)
C9 0.021(2) 0.0173(19) 0.0155(18) -0.0002(15) 0.0026(15) 0.0075(16)
C10 0.018(2) 0.0182(19) 0.0163(18) -0.0003(15) 0.0040(15) 0.0018(15)
C11 0.023(2) 0.021(2) 0.0180(19) -0.0014(16) 0.0028(16) 0.0062(17)
C12 0.031(3) 0.035(3) 0.021(2) 0.0019(19) 0.0028(18) 0.014(2)
C13 0.079(5) 0.061(4) 0.020(2) -0.007(2) -0.005(3) 0.046(3)
C14 0.030(2) 0.028(2) 0.018(2) 0.0011(17) -0.0004(17) 0.0070(19)
C15 0.031(3) 0.030(2) 0.022(2) -0.0036(18) 0.0054(18) 0.0063(19)
C16 0.028(2) 0.029(2) 0.025(2) 0.0011(18) 0.0030(18) 0.0097(19)
C17 0.024(2) 0.028(2) 0.021(2) 0.0004(17) 0.0044(17) 0.0027(18)
C18 0.039(3) 0.032(2) 0.028(2) -0.007(2) 0.004(2) 0.013(2)
C19 0.037(3) 0.035(3) 0.026(2) 0.002(2) 0.000(2) 0.017(2)
C20 0.044(3) 0.038(3) 0.024(2) -0.001(2) 0.007(2) 0.010(2)
C21 0.029(3) 0.031(2) 0.021(2) -0.0012(18) 0.0059(18) 0.0028(19)
C22 0.041(3) 0.032(2) 0.024(2) 0.0017(19) -0.001(2) 0.005(2)
C23 0.049(3) 0.032(3) 0.031(3) -0.008(2) 0.002(2) -0.003(2)
C24 0.063(4) 0.036(3) 0.051(3) -0.012(3) -0.006(3) -0.005(3)
C25 0.052(4) 0.028(3) 0.067(4) 0.000(3) -0.007(3) -0.006(2)
C26 0.038(3) 0.035(3) 0.058(3) 0.023(3) 0.012(3) 0.009(2)
C27 0.030(3) 0.031(2) 0.034(3) 0.015(2) 0.007(2) 0.009(2)
C28 0.031(3) 0.046(3) 0.027(2) 0.018(2) 0.012(2) 0.018(2)
C29 0.033(3) 0.054(3) 0.029(3) -0.008(2) -0.005(2) 0.024(3)
C30 0.038(3) 0.047(3) 0.038(3) -0.023(2) -0.020(2) 0.031(3)
C31 0.039(3) 0.045(3) 0.062(4) -0.022(3) -0.017(3) 0.014(3)
C32 0.045(4) 0.054(4) 0.071(5) -0.020(3) -0.017(3) 0.020(3)
C33 0.036(3) 0.030(3) 0.124(7) 0.004(4) 0.009(4) 0.004(2)
C34 0.034(3) 0.030(3) 0.069(4) -0.008(3) 0.002(3) 0.008(2)
C35 0.032(3) 0.034(3) 0.047(3) -0.015(2) -0.011(2) 0.011(2)
C36 0.033(3) 0.037(3) 0.078(4) -0.024(3) -0.011(3) 0.007(2)
C37 0.027(3) 0.030(3) 0.088(5) -0.010(3) 0.009(3) 0.001(2)
C38 0.026(3) 0.028(2) 0.060(3) -0.007(2) 0.014(2) 0.000(2)
C39 0.022(2) 0.022(2) 0.036(2) -0.0055(18) 0.0067(19) 0.0060(17)
C40 0.020(2) 0.021(2) 0.028(2) -0.0015(17) 0.0059(17) 0.0067(17)
C41 0.019(2) 0.027(2) 0.025(2) 0.0005(18) 0.0051(17) 0.0072(17)
C42 0.025(2) 0.024(2) 0.034(2) 0.0073(19) 0.0130(19) 0.0090(18)
C43 0.035(3) 0.024(2) 0.052(3) 0.004(2) 0.013(2) 0.005(2)
C44 0.039(3) 0.029(3) 0.085(5) 0.014(3) 0.026(3) 0.000(2)
C45 0.042(3) 0.057(4) 0.055(4) 0.026(3) 0.025(3) 0.013(3)
C46 0.037(3) 0.056(3) 0.038(3) 0.017(3) 0.015(2) 0.014(3)
N1 0.0183(18) 0.0238(17) 0.0191(16) -0.0017(14) 0.0014(13) 0.0065(14)
N2 0.025(2) 0.0250(18) 0.0210(17) -0.0004(14) 0.0042(15) 0.0111(15)
N3 0.026(2) 0.0305(19) 0.0146(16) -0.0045(14) 0.0045(14) 0.0096(16)
N4 0.033(2) 0.030(2) 0.0197(18) -0.0006(15) 0.0020(16) 0.0114(17)
N5 0.050(3) 0.040(2) 0.023(2) 0.0045(18) 0.0013(18) 0.002(2)
N6 0.048(3) 0.043(2) 0.0178(18) -0.0017(17) 0.0053(17) 0.005(2)
N7 0.033(2) 0.0256(19) 0.0247(19) 0.0031(15) 0.0057(16) 0.0058(16)
N8 0.029(2) 0.044(2) 0.0186(18) -0.0003(16) 0.0001(16) 0.0164(18)
N9 0.024(2) 0.026(2) 0.046(2) -0.0118(18) -0.0023(18) 0.0066(16)
N10 0.021(2) 0.028(2) 0.035(2) -0.0083(16) -0.0041(16) 0.0084(15)
N11 0.0186(18) 0.0225(17) 0.0220(17) -0.0027(14) 0.0040(14) 0.0030(14)
N12 0.029(2) 0.033(2) 0.0252(19) 0.0078(16) 0.0109(16) 0.0121(17)
O1 0.0241(17) 0.0283(16) 0.0266(15) 0.0081(13) 0.0089(13) 0.0111(13)
O2 0.055(3) 0.099(3) 0.041(2) 0.047(2) 0.0315(19) 0.053(3)
O3 0.0239(16) 0.0279(16) 0.0205(15) 0.0005(12) -0.0005(12) 0.0087(13)
O4 0.048(2) 0.047(2) 0.0236(16) -0.0047(15) 0.0040(15) 0.0279(18)
O5 0.061(3) 0.054(2) 0.0218(16) -0.0045(16) -0.0018(16) 0.039(2)
O7 0.047(2) 0.078(3) 0.035(2) 0.031(2) 0.0096(17) 0.016(2)
O8 0.060(3) 0.106(4) 0.0187(18) -0.010(2) -0.0053(17) 0.026(3)
O9 0.0321(18) 0.0309(17) 0.0283(16) -0.0057(13) 0.0147(14) 0.0001(14)
O10 0.0298(18) 0.0250(15) 0.0288(17) -0.0066(13) 0.0066(13) 0.0005(13)
Cu1 0.0249(3) 0.0214(3) 0.0159(3) 0.00079(19) 0.0021(2) 0.0051(2)
Cu2 0.0260(3) 0.0294(3) 0.0177(3) -0.0029(2) 0.0027(2) 0.0114(2)
C47B 0.060(4) 0.061(4) 0.046(3) 0.006(3) -0.005(3) 0.008(3)
O11 0.075(3) 0.066(3) 0.039(2) 0.002(2) -0.010(2) 0.015(2)

loop_
_atom_type_symbol
_atom_type_description
_atom_type_scat_dispersion_real
_atom_type_scat_dispersion_imag
_atom_type_scat_source
C C 0.0033 0.0016 'International Tables Vol C Tables 4.2.6.8 and 6.1.1.4'
H H 0.0000 0.0000 'International Tables Vol C Tables 4.2.6.8 and 6.1.1.4'
N N 0.0061 0.0033 'International Tables Vol C Tables 4.2.6.8 and 6.1.1.4'
O O 0.0106 0.0060 'International Tables Vol C Tables 4.2.6.8 and 6.1.1.4'
Cu Cu 0.3201 1.2651 'International Tables Vol C Tables 4.2.6.8 and 6.1.1.4'

loop_
_geom_angle_atom_site_label_1
_geom_angle_atom_site_label_2
_geom_angle_atom_site_label_3
_geom_angle
_geom_angle_site_symmetry_1
_geom_angle_site_symmetry_3
_geom_angle_publ_flag
O2 C1 O1 125.4(4) . . ?
O2 C1 C2 118.7(4) . . ?
O1 C1 C2 115.9(4) . . ?
O3 C2 N1 126.1(4) . . ?
O3 C2 C1 120.0(4) . . ?
N1 C2 C1 113.9(3) . . ?
C4 C3 C8 119.4(4) . . ?
C4 C3 N1 123.1(4) . . ?
C8 C3 N1 117.4(4) . . ?
C5 C4 C3 119.5(4) 1_645 . ?
C4 C5 C6 122.0(4) 1_465 . ?
C7 C6 C5 117.5(4) . . ?
C7 C6 C10 122.0(4) . . ?
C5 C6 C10 120.4(3) . . ?
C8 C7 C6 121.5(4) 1_465 . ?
C7 C8 C3 120.0(4) 1_645 . ?
N3 C9 C10 107.6(3) . . ?
C9 C10 C11 103.5(3) . . ?
C9 C10 C6 127.3(4) . . ?
C11 C10 C6 129.1(4) . . ?
N2 C11 C10 111.6(4) . . ?
O4 C12 O5 126.5(4) . . ?
O4 C12 C13 119.1(4) . . ?
O5 C12 C13 114.4(4) . . ?
O6A C13 N4 123.2(6) . . ?
O6B C13 N4 121.1(6) . . ?
O6A C13 C12 118.7(5) . . ?
O6B C13 C12 117.3(6) . . ?
N4 C13 C12 114.6(4) . . ?
C15 C14 C19 119.4(4) . . ?
C15 C14 N4 118.8(4) . . ?
C19 C14 N4 121.8(4) . . ?
C14 C15 C16 120.3(4) . . ?
C15 C16 C17 121.5(4) . . ?
C18 C17 C16 116.8(4) . . ?
C18 C17 C21 120.7(4) . . ?
C16 C17 C21 122.5(4) . . ?
C19 C18 C17 123.0(4) . . ?
C18 C19 C14 119.0(4) . . ?
N6 C20 C21 107.6(4) . . ?
C20 C21 C22 103.3(4) . . ?
C20 C21 C17 126.8(4) . . ?
C22 C21 C17 129.9(4) . . ?
N5 C22 C21 112.5(4) . . ?
N7 C23 C24 122.6(5) . . ?
C25 C24 C23 118.9(5) . . ?
C24 C25 C26 120.0(5) . . ?
C25 C26 C27 118.1(5) . . ?
N7 C27 C26 121.9(5) . . ?
N7 C27 C28 116.0(4) . . ?
C26 C27 C28 122.1(4) . . ?
O7 C28 N8 129.4(5) . . ?
O7 C28 C27 118.9(5) . . ?
N8 C28 C27 111.7(4) . . ?
O8 C29 N8 128.0(6) . . ?
O8 C29 C30 120.9(5) . . ?
N8 C29 C30 111.1(4) . . ?
N9 C30 C31 120.4(6) . . ?
N9 C30 C29 116.7(4) . . ?
C31 C30 C29 122.8(5) . . ?
C32 C31 C30 119.0(7) . . ?
C31 C32 C33 121.8(6) . . ?
C32 C33 C34 118.5(6) . . ?
N9 C34 C33 119.6(6) . . ?
N10 C35 C36 121.6(5) . . ?
C37 C36 C35 120.0(5) . . ?
C36 C37 C38 118.6(5) . . ?
C39 C38 C37 118.4(5) . . ?
N10 C39 C38 122.8(4) . . ?
N10 C39 C40 115.7(4) . . ?
C38 C39 C40 121.5(4) . . ?
O9 C40 N11 128.5(4) . . ?
O9 C40 C39 120.6(4) . . ?
N11 C40 C39 110.9(4) . . ?
O10 C41 N11 128.6(4) . . ?
O10 C41 C42 120.1(4) . . ?
N11 C41 C42 111.3(4) . . ?
N12 C42 C43 122.1(4) . . ?
N12 C42 C41 116.0(4) . . ?
C43 C42 C41 121.9(4) . . ?
C44 C43 C42 118.6(5) . . ?
C43 C44 C45 119.1(5) . . ?
C46 C45 C44 119.7(5) . . ?
N12 C46 C45 121.7(6) . . ?
C2 N1 C3 127.6(3) . . ?
C11 N2 N3 105.1(3) . . ?
C11 N2 Cu2 130.7(3) . . ?
N3 N2 Cu2 121.5(3) . . ?
C9 N3 N2 112.3(3) . . ?
C13 N4 C14 126.9(4) . . ?
C22 N5 N6 104.2(4) . . ?
C20 N6 N5 112.5(4) . . ?
C23 N7 C27 118.5(4) . . ?
C23 N7 Cu1 128.3(3) . . ?
C27 N7 Cu1 113.2(3) . . ?
C29 N8 C28 124.9(4) . . ?
C29 N8 Cu1 117.4(4) . . ?
C28 N8 Cu1 116.9(3) . . ?
C34 N9 C30 120.5(5) . . ?
C34 N9 Cu1 128.5(4) . . ?
C30 N9 Cu1 110.9(4) . . ?
C35 N10 C39 118.4(5) . . ?
C35 N10 Cu2 128.1(4) . . ?
C39 N10 Cu2 113.3(3) . . ?
C41 N11 C40 124.1(4) . . ?
C41 N11 Cu2 118.0(3) . . ?
C40 N11 Cu2 117.9(3) . . ?
C46 N12 C42 118.8(5) . . ?
C46 N12 Cu2 128.3(4) . . ?
C42 N12 Cu2 112.7(3) . . ?
C1 O1 Cu1 120.1(3) . . ?
C2 O3 Cu1 104.0(3) . . ?
C12 O4 Cu1 159.2(4) . . ?
C12 O5 Cu2 110.7(3) . . ?
O17 O15 O16 128.1(15) . . ?
N8 Cu1 O1 170.97(14) . . ?
N8 Cu1 N9 82.20(18) . . ?
O1 Cu1 N9 100.94(16) . . ?
N8 Cu1 N7 82.03(17) . . ?
O1 Cu1 N7 95.28(14) . . ?
N9 Cu1 N7 163.68(17) . . ?
N8 Cu1 O4 110.01(14) . . ?
O1 Cu1 O4 78.64(12) . . ?
N9 Cu1 O4 89.15(15) . . ?
N7 Cu1 O4 92.31(15) . . ?
N8 Cu1 O3 94.98(13) . . ?
O1 Cu1 O3 76.54(11) . . ?
N9 Cu1 O3 91.67(13) . . ?
N7 Cu1 O3 93.86(13) . . ?
O4 Cu1 O3 154.86(11) . . ?
N11 Cu2 O5 168.41(14) . . ?
N11 Cu2 N10 81.64(15) . . ?
O5 Cu2 N10 96.06(18) . . ?
N11 Cu2 N12 81.57(15) . . ?
O5 Cu2 N12 98.36(17) . . ?
N10 Cu2 N12 160.42(15) . . ?
N11 Cu2 N2 103.09(14) . . ?
O5 Cu2 N2 88.46(13) . . ?
N10 Cu2 N2 97.92(14) . . ?
N12 Cu2 N2 95.64(14) . . ?
O11 C47B C47B 111.7(7) . 3_666 ?

loop_
_geom_bond_atom_site_label_1
_geom_bond_atom_site_label_2
_geom_bond_distance
_geom_bond_site_symmetry_2
_geom_bond_publ_flag
C1 O2 1.225(5) . ?
C1 O1 1.268(5) . ?
C1 C2 1.546(6) . ?
C2 O3 1.234(5) . ?
C2 N1 1.336(5) . ?
C3 C4 1.393(5) . ?
C3 C8 1.397(6) . ?
C3 N1 1.418(5) . ?
C4 C5 1.378(6) 1_645 ?
C5 C4 1.378(6) 1_465 ?
C5 C6 1.401(6) . ?
C6 C7 1.388(6) . ?
C6 C10 1.468(5) . ?
C7 C8 1.381(6) 1_465 ?
C8 C7 1.381(6) 1_645 ?
C9 N3 1.335(5) . ?
C9 C10 1.385(5) . ?
C10 C11 1.412(6) . ?
C11 N2 1.327(5) . ?
C12 O4 1.209(5) . ?
C12 O5 1.264(6) . ?
C12 C13 1.542(6) . ?
C13 O6A 1.286(9) . ?
C13 O6B 1.303(11) . ?
C13 N4 1.331(6) . ?
C14 C15 1.385(6) . ?
C14 C19 1.398(6) . ?
C14 N4 1.423(5) . ?
C15 C16 1.387(6) . ?
C16 C17 1.396(6) . ?
C17 C18 1.390(6) . ?
C17 C21 1.469(6) . ?
C18 C19 1.381(7) . ?
C20 N6 1.331(6) . ?
C20 C21 1.390(6) . ?
C21 C22 1.401(6) . ?
C22 N5 1.330(6) . ?
C23 N7 1.342(6) . ?
C23 C24 1.379(8) . ?
C24 C25 1.364(9) . ?
C25 C26 1.384(8) . ?
C26 C27 1.399(8) . ?
C27 N7 1.343(6) . ?
C27 C28 1.497(7) . ?
C28 O7 1.225(6) . ?
C28 N8 1.379(7) . ?
C29 O8 1.231(6) . ?
C29 N8 1.346(6) . ?
C29 C30 1.483(9) . ?
C30 N9 1.385(7) . ?
C30 C31 1.386(7) . ?
C31 C32 1.343(10) . ?
C32 C33 1.358(10) . ?
C33 C34 1.440(9) . ?
C34 N9 1.317(7) . ?
C35 N10 1.341(6) . ?
C35 C36 1.380(9) . ?
C36 C37 1.376(9) . ?
C37 C38 1.389(8) . ?
C38 C39 1.379(7) . ?
C39 N10 1.347(6) . ?
C39 C40 1.515(6) . ?
C40 O9 1.219(5) . ?
C40 N11 1.368(6) . ?
C41 O10 1.226(5) . ?
C41 N11 1.362(6) . ?
C41 C42 1.502(6) . ?
C42 N12 1.354(6) . ?
C42 C43 1.386(7) . ?
C43 C44 1.372(8) . ?
C44 C45 1.382(9) . ?
C45 C46 1.378(9) . ?
C46 N12 1.333(6) . ?
N2 N3 1.345(5) . ?
N2 Cu2 2.241(3) . ?
N5 N6 1.353(6) . ?
N7 Cu1 2.020(4) . ?
N8 Cu1 1.939(4) . ?
N9 Cu1 2.002(4) . ?
N10 Cu2 2.017(4) . ?
N11 Cu2 1.943(3) . ?
N12 Cu2 2.024(4) . ?
O1 Cu1 1.973(3) . ?
O3 Cu1 2.399(3) . ?
O4 Cu1 2.370(3) . ?
O5 Cu2 1.963(3) . ?
O12 O13 1.548(19) . ?
O15 O17 1.57(3) . ?
O15 O16 1.65(2) . ?
C47B O11 1.426(8) . ?
C47B C47B 1.510(13) 3_666 ?

loop_
_geom_hbond_atom_site_label_D
_geom_hbond_atom_site_label_H
_geom_hbond_atom_site_label_A
_geom_hbond_distance_DH
_geom_hbond_distance_HA
_geom_hbond_distance_DA
_geom_hbond_angle_DHA
_geom_hbond_site_symmetry_A
O11 H11A N5 0.84 2.16 2.819(6) 135.0 .
N6 H6A O7 0.88 1.97 2.796(5) 155.8 4_576
N3 H6 O9 0.88 2.27 2.865(5) 125.1 3_575
N3 H6 O10 0.88 2.00 2.800(5) 150.0 3_575
N4 H10 O1 0.88 2.34 3.213(5) 171.8 .
